data_7023221
loop_
_publ_author_name
'Murahashi, Tetsuro'
'Takase, Kohei'
'Usui, Kentaro'
'Kimura, Seita'
'Fujimoto, Mayu'
'Uemura, Tomohito'
'Ogoshi, Sensuke'
'Yamamoto, Koji'

_publ_section_title
;
 Trinuclear palladium addition to unsaturated carbocycles.
;
_journal_issue 29
_journal_name_full 'Dalton transactions (Cambridge, England : 2003)'
_journal_page_first 10626
_journal_page_last 10632
_journal_paper_doi 10.1039/c3dt51018b
_journal_volume 42
_journal_year 2013
_chemical_formula_moiety 'C44 H32 N6 Pd3, 2(F6 P), 2(C2 H3 N)'
_chemical_formula_sum 'C48 H38 F12 N8 P2 Pd3'
_chemical_formula_weight 1336.00
_chemical_name_systematic
;
?
;
_space_group_IT_number 2
_symmetry_cell_setting triclinic
_symmetry_Int_Tables_number 2
_symmetry_space_group_name_Hall '-P 1'
_symmetry_space_group_name_H-M 'P -1'
_atom_sites_solution_hydrogens geom
_atom_sites_solution_primary direct
_atom_sites_solution_secondary difmap
_audit_creation_method SHELXL-97
_cell_angle_alpha 70.7030(10)
_cell_angle_beta 89.8320(10)
_cell_angle_gamma 70.3620(10)
_cell_formula_units_Z 2
_cell_length_a 11.8333(7)
_cell_length_b 14.0677(7)
_cell_length_c 15.8338(7)
_cell_measurement_reflns_used 18433
_cell_measurement_temperature 103(2)
_cell_measurement_theta_max 27.50
_cell_measurement_theta_min 3.04
_cell_volume 2325.6(2)
_computing_cell_refinement 'RAPID AUTO'
_computing_data_collection 'RAPID AUTO (Rigaku)'
_computing_data_reduction 'RAPID AUTO'
_computing_molecular_graphics 'CrystalStructure 4.0 (Rigaku, 2010)'
_computing_publication_material 'SHELXL97 (Sheldrick, 2008)'
_computing_structure_refinement 'SHELXL-97 (Sheldrick, 1997)'
_computing_structure_solution 'DIRDIF99-PATTY (Gould, et al., 1999)'
_diffrn_ambient_temperature 103(2)
_diffrn_detector_area_resol_mean 10.000
_diffrn_measured_fraction_theta_full 0.991
_diffrn_measured_fraction_theta_max 0.991
_diffrn_measurement_device_type 'Rigaku R-AXIS RAPID'
_diffrn_measurement_method \w
_diffrn_radiation_monochromator graphite
_diffrn_radiation_source 'fine-focus sealed tube'
_diffrn_radiation_type MoK\a
_diffrn_radiation_wavelength 0.71075
_diffrn_reflns_av_R_equivalents 0.0551
_diffrn_reflns_av_sigmaI/netI 0.0732
_diffrn_reflns_limit_h_max 15
_diffrn_reflns_limit_h_min -15
_diffrn_reflns_limit_k_max 17
_diffrn_reflns_limit_k_min -18
_diffrn_reflns_limit_l_max 20
_diffrn_reflns_limit_l_min -20
_diffrn_reflns_number 22744
_diffrn_reflns_theta_full 27.49
_diffrn_reflns_theta_max 27.49
_diffrn_reflns_theta_min 3.04
_exptl_absorpt_coefficient_mu 1.312
_exptl_absorpt_correction_T_max 0.9373
_exptl_absorpt_correction_T_min 0.8800
_exptl_absorpt_correction_type multi-scan
_exptl_absorpt_process_details 'ABSCOR (Rigaku, 1995)'
_exptl_crystal_colour blue
_exptl_crystal_density_diffrn 1.908
_exptl_crystal_density_method 'not measured'
_exptl_crystal_description platelet
_exptl_crystal_F_000 1316
_exptl_crystal_size_max 0.10
_exptl_crystal_size_mid 0.10
_exptl_crystal_size_min 0.05
_refine_diff_density_max 1.411
_refine_diff_density_min -3.198
_refine_diff_density_rms 0.188
_refine_ls_extinction_method none
_refine_ls_goodness_of_fit_ref 1.132
_refine_ls_hydrogen_treatment constr
_refine_ls_matrix_type full
_refine_ls_number_parameters 660
_refine_ls_number_reflns 10598
_refine_ls_number_restraints 0
_refine_ls_restrained_S_all 1.132
_refine_ls_R_factor_all 0.0742
_refine_ls_R_factor_gt 0.0590
_refine_ls_shift/su_max 0.000
_refine_ls_shift/su_mean 0.000
_refine_ls_structure_factor_coef Fsqd
_refine_ls_weighting_details 'calc w=1/[\s^2^(Fo^2^)+(0.0963P)^2^+1.1368P] where P=(Fo^2^+2Fc^2^)/3'
_refine_ls_weighting_scheme calc
_refine_ls_wR_factor_gt 0.1613
_refine_ls_wR_factor_ref 0.1736
_reflns_number_gt 8387
_reflns_number_total 10598
_reflns_threshold_expression >2sigma(I)
_cod_data_source_file c3dt51018b.txt
_cod_data_source_block shelxl3
_cod_database_code 7023221

loop_
_symmetry_equiv_pos_as_xyz
'x, y, z'
'-x, -y, -z'

loop_
_atom_site_label
_atom_site_type_symbol
_atom_site_fract_x
_atom_site_fract_y
_atom_site_fract_z
_atom_site_U_iso_or_equiv
_atom_site_adp_type
_atom_site_occupancy
_atom_site_symmetry_multiplicity
_atom_site_calc_flag
_atom_site_refinement_flags
Pd1 Pd 0.07235(3) 0.03861(3) 0.20905(3) 0.02296(12) Uani 1 1 d .
Pd2 Pd 0.06488(3) 0.22737(3) 0.23087(3) 0.01985(12) Uani 1 1 d .
Pd3 Pd 0.06029(3) 0.28240(3) 0.39095(3) 0.02271(12) Uani 1 1 d .
P1 P 0.59795(13) -0.02893(12) 0.31319(11) 0.0290(3) Uani 1 1 d .
P2 P 0.52407(13) 0.45357(13) 0.21395(10) 0.0292(3) Uani 1 1 d .
F1 F 0.4856(4) -0.0511(6) 0.2819(4) 0.0866(19) Uani 1 1 d .
F2 F 0.6847(4) -0.1011(3) 0.2632(3) 0.0464(10) Uani 1 1 d .
F3 F 0.6272(6) -0.1304(4) 0.4019(3) 0.093(2) Uani 1 1 d .
F4 F 0.5702(6) 0.0708(4) 0.2249(4) 0.115(3) Uani 1 1 d .
F5 F 0.5122(3) 0.0419(4) 0.3645(3) 0.0588(13) Uani 1 1 d .
F6 F 0.7101(4) -0.0083(6) 0.3447(5) 0.107(3) Uani 1 1 d .
F7 F 0.6315(3) 0.3397(3) 0.2532(3) 0.0545(11) Uani 1 1 d .
F8 F 0.5198(4) 0.4418(3) 0.1178(3) 0.0473(10) Uani 1 1 d .
F9 F 0.6216(3) 0.5109(3) 0.1866(2) 0.0430(9) Uani 1 1 d .
F10 F 0.5291(4) 0.4665(4) 0.3109(3) 0.0471(10) Uani 1 1 d .
F11 F 0.4266(3) 0.3962(3) 0.2421(3) 0.0421(9) Uani 1 1 d .
F12 F 0.4164(3) 0.5677(3) 0.1765(3) 0.0514(11) Uani 1 1 d .
N1 N 0.1691(4) 0.0578(4) 0.0968(3) 0.0245(9) Uani 1 1 d .
N2 N -0.0682(4) 0.0874(4) 0.1037(3) 0.0292(10) Uani 1 1 d .
N3 N 0.1834(4) 0.2846(3) 0.1413(3) 0.0206(9) Uani 1 1 d .
N4 N -0.0573(4) 0.3290(3) 0.1091(3) 0.0229(9) Uani 1 1 d .
N5 N 0.1668(4) 0.3748(4) 0.3971(3) 0.0255(10) Uani 1 1 d .
N6 N -0.0759(4) 0.4330(4) 0.3675(3) 0.0250(10) Uani 1 1 d .
N7 N 0.6859(5) 0.2799(4) 0.5213(4) 0.0376(12) Uani 1 1 d .
N8 N 0.5183(5) -0.2014(5) 0.1368(4) 0.0475(14) Uani 1 1 d .
C1 C 0.1931(5) 0.0017(4) 0.3298(3) 0.0252(11) Uani 1 1 d .
H1 H 0.2612 -0.0463 0.3147 0.030 Uiso 1 1 calc R
C2 C 0.0920(5) -0.0301(5) 0.3529(4) 0.0263(11) Uani 1 1 d .
H2 H 0.1020 -0.1021 0.3888 0.032 Uiso 1 1 calc R
C3 C -0.0242(5) 0.0498(4) 0.3205(4) 0.0251(11) Uani 1 1 d .
H3 H -0.0876 0.0307 0.3027 0.030 Uiso 1 1 calc R
C4 C -0.0495(4) 0.1661(4) 0.3136(3) 0.0211(10) Uani 1 1 d .
H7 H -0.1350 0.2102 0.2862 0.025 Uiso 1 1 calc R
C5 C -0.0331(5) 0.1722(4) 0.4057(4) 0.0245(11) Uani 1 1 d .
H4 H -0.1006 0.2137 0.4266 0.029 Uiso 1 1 calc R
C6 C 0.0783(5) 0.1189(4) 0.4627(4) 0.0259(11) Uani 1 1 d .
H5 H 0.0820 0.0852 0.5260 0.031 Uiso 1 1 calc R
C7 C 0.1843(5) 0.1188(4) 0.4201(4) 0.0238(11) Uani 1 1 d .
H6 H 0.2490 0.1254 0.4502 0.029 Uiso 1 1 calc R
C8 C 0.1969(5) 0.1084(4) 0.3282(3) 0.0208(10) Uani 1 1 d .
H8 H 0.2770 0.1124 0.3107 0.025 Uiso 1 1 calc R
C9 C 0.2853(5) 0.0476(4) 0.0945(4) 0.0256(11) Uani 1 1 d .
H9 H 0.3374 0.0163 0.1496 0.031 Uiso 1 1 calc R
C10 C 0.3332(5) 0.0815(5) 0.0132(4) 0.0309(13) Uani 1 1 d .
H10 H 0.4159 0.0745 0.0138 0.037 Uiso 1 1 calc R
C11 C 0.2597(5) 0.1245(5) -0.0666(4) 0.0315(13) Uani 1 1 d .
H11 H 0.2915 0.1465 -0.1219 0.038 Uiso 1 1 calc R
C12 C 0.1368(5) 0.1363(4) -0.0668(4) 0.0271(12) Uani 1 1 d .
C13 C 0.0532(6) 0.1841(5) -0.1477(4) 0.0363(14) Uani 1 1 d .
H12 H 0.0810 0.2067 -0.2047 0.044 Uiso 1 1 calc R
C14 C -0.0661(6) 0.1971(5) -0.1432(4) 0.0372(14) Uani 1 1 d .
H13 H -0.1200 0.2284 -0.1975 0.045 Uiso 1 1 calc R
C15 C -0.1118(5) 0.1647(5) -0.0587(4) 0.0315(13) Uani 1 1 d .
C16 C -0.2351(5) 0.1786(5) -0.0506(4) 0.0349(14) Uani 1 1 d .
H14 H -0.2932 0.2113 -0.1025 0.042 Uiso 1 1 calc R
C17 C -0.2688(5) 0.1437(5) 0.0345(5) 0.0388(15) Uani 1 1 d .
H15 H -0.3505 0.1498 0.0414 0.047 Uiso 1 1 calc R
C18 C -0.1841(5) 0.0999(5) 0.1091(4) 0.0332(13) Uani 1 1 d .
H16 H -0.2095 0.0776 0.1670 0.040 Uiso 1 1 calc R
C19 C -0.0310(5) 0.1177(5) 0.0212(4) 0.0273(12) Uani 1 1 d .
C20 C 0.0957(5) 0.1023(4) 0.0168(4) 0.0242(11) Uani 1 1 d .
C21 C 0.2997(5) 0.2676(4) 0.1583(4) 0.0238(11) Uani 1 1 d .
H17 H 0.3358 0.2358 0.2192 0.029 Uiso 1 1 calc R
C22 C 0.3718(5) 0.2945(5) 0.0903(4) 0.0275(12) Uani 1 1 d .
H18 H 0.4547 0.2811 0.1057 0.033 Uiso 1 1 calc R
C23 C 0.3221(5) 0.3405(4) 0.0014(4) 0.0268(11) Uani 1 1 d .
H19 H 0.3704 0.3569 -0.0454 0.032 Uiso 1 1 calc R
C24 C 0.1980(5) 0.3626(4) -0.0186(4) 0.0236(11) Uani 1 1 d .
C25 C 0.1367(5) 0.4145(4) -0.1098(4) 0.0277(12) Uani 1 1 d .
H20 H 0.1810 0.4333 -0.1588 0.033 Uiso 1 1 calc R
C26 C 0.0161(5) 0.4366(5) -0.1259(4) 0.0307(12) Uani 1 1 d .
H21 H -0.0226 0.4713 -0.1861 0.037 Uiso 1 1 calc R
C27 C -0.0542(5) 0.4089(4) -0.0543(3) 0.0233(11) Uani 1 1 d .
C28 C -0.1796(5) 0.4312(4) -0.0678(4) 0.0280(12) Uani 1 1 d .
H22 H -0.2220 0.4652 -0.1269 0.034 Uiso 1 1 calc R
C29 C -0.2397(5) 0.4035(4) 0.0051(4) 0.0266(12) Uani 1 1 d .
H23 H -0.3244 0.4191 -0.0032 0.032 Uiso 1 1 calc R
C30 C -0.1756(5) 0.3514(4) 0.0931(4) 0.0258(11) Uani 1 1 d .
H24 H -0.2187 0.3318 0.1427 0.031 Uiso 1 1 calc R
C31 C 0.0035(5) 0.3577(4) 0.0363(4) 0.0241(11) Uani 1 1 d .
C32 C 0.1313(5) 0.3340(4) 0.0535(4) 0.0225(11) Uani 1 1 d .
C33 C 0.2856(5) 0.3448(5) 0.4137(4) 0.0323(13) Uani 1 1 d .
H25 H 0.3346 0.2746 0.4162 0.039 Uiso 1 1 calc R
C34 C 0.3421(5) 0.4124(5) 0.4277(4) 0.0338(13) Uani 1 1 d .
H26 H 0.4276 0.3875 0.4399 0.041 Uiso 1 1 calc R
C35 C 0.2732(5) 0.5149(5) 0.4237(4) 0.0332(13) Uani 1 1 d .
H27 H 0.3107 0.5614 0.4326 0.040 Uiso 1 1 calc R
C36 C 0.1466(5) 0.5498(5) 0.4061(4) 0.0271(12) Uani 1 1 d .
C37 C 0.0668(5) 0.6540(5) 0.4027(4) 0.0290(12) Uani 1 1 d .
H28 H 0.0998 0.7031 0.4121 0.035 Uiso 1 1 calc R
C38 C -0.0546(5) 0.6835(5) 0.3864(4) 0.0298(12) Uani 1 1 d .
H29 H -0.1051 0.7532 0.3841 0.036 Uiso 1 1 calc R
C39 C -0.1085(5) 0.6118(5) 0.3725(4) 0.0280(12) Uani 1 1 d .
C40 C -0.2328(5) 0.6368(5) 0.3557(4) 0.0315(13) Uani 1 1 d .
H30 H -0.2875 0.7057 0.3519 0.038 Uiso 1 1 calc R
C41 C -0.2764(5) 0.5614(5) 0.3445(4) 0.0333(13) Uani 1 1 d .
H31 H -0.3607 0.5785 0.3315 0.040 Uiso 1 1 calc R
C42 C -0.1947(5) 0.4603(5) 0.3526(4) 0.0274(12) Uani 1 1 d .
H32 H -0.2256 0.4081 0.3472 0.033 Uiso 1 1 calc R
C43 C -0.0326(5) 0.5078(4) 0.3773(4) 0.0248(11) Uani 1 1 d .
C44 C 0.0959(5) 0.4769(4) 0.3937(3) 0.0236(11) Uani 1 1 d .
C45 C 0.6212(6) 0.1634(5) 0.4475(4) 0.0385(15) Uani 1 1 d .
H45A H 0.5661 0.1330 0.4838 0.046 Uiso 1 1 calc R
H45B H 0.6931 0.1048 0.4444 0.046 Uiso 1 1 calc R
H45C H 0.5802 0.2083 0.3865 0.046 Uiso 1 1 calc R
C46 C 0.6570(5) 0.2288(5) 0.4890(4) 0.0331(13) Uani 1 1 d .
C47 C 0.4121(6) -0.2515(6) 0.2804(5) 0.0482(17) Uani 1 1 d .
H47A H 0.4051 -0.3219 0.2910 0.058 Uiso 1 1 calc R
H47B H 0.3313 -0.1968 0.2713 0.058 Uiso 1 1 calc R
H47C H 0.4594 -0.2548 0.3327 0.058 Uiso 1 1 calc R
C48 C 0.4720(6) -0.2236(5) 0.2012(5) 0.0380(14) Uani 1 1 d .

loop_
_atom_site_aniso_label
_atom_site_aniso_U_11
_atom_site_aniso_U_22
_atom_site_aniso_U_33
_atom_site_aniso_U_23
_atom_site_aniso_U_13
_atom_site_aniso_U_12
Pd1 0.0212(2) 0.0250(2) 0.0250(2) -0.01213(18) 0.00580(17) -0.00776(16)
Pd2 0.0168(2) 0.0222(2) 0.0205(2) -0.00905(17) 0.00502(15) -0.00535(15)
Pd3 0.0207(2) 0.0253(2) 0.0233(2) -0.01205(17) 0.00539(16) -0.00617(16)
P1 0.0230(7) 0.0300(8) 0.0353(8) -0.0166(7) 0.0012(6) -0.0058(6)
P2 0.0232(7) 0.0356(8) 0.0296(8) -0.0119(7) 0.0040(6) -0.0108(6)
F1 0.056(3) 0.155(6) 0.109(4) -0.100(4) 0.026(3) -0.058(3)
F2 0.050(2) 0.048(2) 0.042(2) -0.0262(19) 0.0102(18) -0.0084(18)
F3 0.121(5) 0.060(3) 0.047(3) 0.002(2) 0.031(3) 0.011(3)
F4 0.108(5) 0.047(3) 0.103(5) 0.033(3) 0.044(4) 0.024(3)
F5 0.033(2) 0.070(3) 0.097(4) -0.064(3) 0.019(2) -0.013(2)
F6 0.042(3) 0.180(7) 0.178(7) -0.151(6) 0.037(3) -0.050(3)
F7 0.037(2) 0.039(2) 0.065(3) -0.003(2) 0.009(2) -0.0015(17)
F8 0.053(2) 0.067(3) 0.039(2) -0.028(2) 0.0147(18) -0.034(2)
F9 0.042(2) 0.058(2) 0.036(2) -0.0106(18) 0.0061(17) -0.0307(19)
F10 0.044(2) 0.077(3) 0.036(2) -0.024(2) 0.0119(17) -0.037(2)
F11 0.0382(19) 0.059(2) 0.049(2) -0.0310(19) 0.0188(17) -0.0310(18)
F12 0.039(2) 0.040(2) 0.070(3) -0.022(2) -0.002(2) -0.0047(17)
N1 0.026(2) 0.023(2) 0.028(2) -0.016(2) 0.0067(19) -0.0062(18)
N2 0.024(2) 0.028(2) 0.038(3) -0.015(2) 0.003(2) -0.0101(19)
N3 0.020(2) 0.020(2) 0.020(2) -0.0089(18) 0.0030(17) -0.0043(17)
N4 0.023(2) 0.017(2) 0.031(2) -0.0109(18) 0.0107(19) -0.0084(17)
N5 0.024(2) 0.029(2) 0.027(2) -0.014(2) 0.0079(19) -0.0090(19)
N6 0.024(2) 0.026(2) 0.028(2) -0.014(2) 0.0063(19) -0.0075(18)
N7 0.037(3) 0.031(3) 0.042(3) -0.012(2) 0.004(2) -0.010(2)
N8 0.040(3) 0.054(4) 0.051(4) -0.019(3) 0.009(3) -0.020(3)
C1 0.025(3) 0.027(3) 0.022(3) -0.011(2) 0.000(2) -0.005(2)
C2 0.028(3) 0.030(3) 0.021(3) -0.011(2) 0.010(2) -0.009(2)
C3 0.028(3) 0.028(3) 0.023(3) -0.009(2) 0.008(2) -0.014(2)
C4 0.016(2) 0.022(2) 0.020(2) -0.006(2) 0.002(2) -0.0021(19)
C5 0.023(2) 0.027(3) 0.029(3) -0.015(2) 0.011(2) -0.010(2)
C6 0.031(3) 0.022(3) 0.027(3) -0.011(2) 0.009(2) -0.010(2)
C7 0.020(2) 0.019(2) 0.029(3) -0.007(2) 0.000(2) -0.0032(19)
C8 0.024(2) 0.024(2) 0.013(2) -0.003(2) 0.003(2) -0.009(2)
C9 0.021(2) 0.030(3) 0.026(3) -0.016(2) 0.001(2) -0.003(2)
C10 0.027(3) 0.033(3) 0.040(3) -0.020(3) 0.013(3) -0.012(2)
C11 0.038(3) 0.034(3) 0.028(3) -0.018(3) 0.012(3) -0.012(3)
C12 0.033(3) 0.027(3) 0.024(3) -0.014(2) 0.005(2) -0.010(2)
C13 0.050(4) 0.034(3) 0.031(3) -0.016(3) 0.007(3) -0.018(3)
C14 0.045(4) 0.036(3) 0.032(3) -0.015(3) -0.004(3) -0.013(3)
C15 0.034(3) 0.027(3) 0.038(3) -0.020(3) -0.002(3) -0.008(2)
C16 0.031(3) 0.035(3) 0.041(3) -0.018(3) -0.008(3) -0.009(3)
C17 0.027(3) 0.034(3) 0.060(4) -0.022(3) 0.002(3) -0.010(3)
C18 0.027(3) 0.032(3) 0.044(4) -0.016(3) 0.006(3) -0.011(2)
C19 0.027(3) 0.026(3) 0.034(3) -0.017(2) 0.004(2) -0.009(2)
C20 0.024(3) 0.025(3) 0.024(3) -0.012(2) 0.002(2) -0.006(2)
C21 0.020(2) 0.023(3) 0.028(3) -0.009(2) 0.004(2) -0.007(2)
C22 0.022(2) 0.032(3) 0.034(3) -0.015(3) 0.011(2) -0.012(2)
C23 0.023(3) 0.028(3) 0.033(3) -0.015(2) 0.012(2) -0.010(2)
C24 0.027(3) 0.018(2) 0.025(3) -0.010(2) 0.003(2) -0.004(2)
C25 0.034(3) 0.029(3) 0.026(3) -0.015(2) 0.013(2) -0.013(2)
C26 0.033(3) 0.031(3) 0.029(3) -0.012(2) 0.007(2) -0.012(2)
C27 0.029(3) 0.019(2) 0.023(3) -0.010(2) 0.002(2) -0.007(2)
C28 0.025(3) 0.025(3) 0.030(3) -0.007(2) 0.000(2) -0.007(2)
C29 0.021(2) 0.028(3) 0.032(3) -0.015(2) -0.003(2) -0.005(2)
C30 0.022(2) 0.023(3) 0.034(3) -0.013(2) 0.007(2) -0.006(2)
C31 0.024(3) 0.025(3) 0.027(3) -0.016(2) 0.005(2) -0.007(2)
C32 0.022(2) 0.026(3) 0.026(3) -0.018(2) 0.006(2) -0.009(2)
C33 0.026(3) 0.034(3) 0.041(3) -0.020(3) 0.012(3) -0.010(2)
C34 0.024(3) 0.045(4) 0.037(3) -0.019(3) 0.010(3) -0.014(3)
C35 0.032(3) 0.043(3) 0.032(3) -0.016(3) 0.007(3) -0.018(3)
C36 0.032(3) 0.030(3) 0.022(3) -0.010(2) 0.009(2) -0.013(2)
C37 0.040(3) 0.027(3) 0.021(3) -0.007(2) 0.003(2) -0.014(2)
C38 0.036(3) 0.028(3) 0.029(3) -0.017(2) 0.006(2) -0.009(2)
C39 0.033(3) 0.031(3) 0.019(2) -0.010(2) 0.004(2) -0.008(2)
C40 0.032(3) 0.022(3) 0.035(3) -0.013(2) 0.003(3) -0.001(2)
C41 0.029(3) 0.031(3) 0.038(3) -0.012(3) 0.002(3) -0.008(2)
C42 0.022(3) 0.028(3) 0.032(3) -0.014(2) 0.002(2) -0.005(2)
C43 0.027(3) 0.026(3) 0.022(3) -0.009(2) 0.005(2) -0.010(2)
C44 0.026(3) 0.025(3) 0.019(2) -0.009(2) 0.002(2) -0.007(2)
C45 0.044(4) 0.034(3) 0.039(4) -0.016(3) 0.000(3) -0.013(3)
C46 0.027(3) 0.032(3) 0.041(3) -0.015(3) 0.008(3) -0.009(2)
C47 0.042(4) 0.048(4) 0.047(4) -0.016(3) 0.011(3) -0.008(3)
C48 0.033(3) 0.034(3) 0.048(4) -0.017(3) 0.004(3) -0.010(3)

loop_
_atom_type_symbol
_atom_type_description
_atom_type_scat_dispersion_real
_atom_type_scat_dispersion_imag
_atom_type_scat_source
C C 0.0033 0.0016 'International Tables Vol C Tables 4.2.6.8 and 6.1.1.4'
H H 0.0000 0.0000 'International Tables Vol C Tables 4.2.6.8 and 6.1.1.4'
F F 0.0171 0.0103 'International Tables Vol C Tables 4.2.6.8 and 6.1.1.4'
N N 0.0061 0.0033 'International Tables Vol C Tables 4.2.6.8 and 6.1.1.4'
P P 0.1023 0.0942 'International Tables Vol C Tables 4.2.6.8 and 6.1.1.4'
Pd Pd -0.9988 1.0072 'International Tables Vol C Tables 4.2.6.8 and 6.1.1.4'

loop_
_geom_angle_atom_site_label_1
_geom_angle_atom_site_label_2
_geom_angle_atom_site_label_3
_geom_angle
N1 Pd1 C3 168.48(19)
N1 Pd1 N2 79.53(18)
C3 Pd1 N2 102.5(2)
N1 Pd1 C2 143.53(19)
C3 Pd1 C2 38.8(2)
N2 Pd1 C2 135.2(2)
N1 Pd1 C1 108.94(19)
C3 Pd1 C1 68.1(2)
N2 Pd1 C1 170.15(19)
C2 Pd1 C1 38.1(2)
N1 Pd1 Pd2 95.06(12)
C3 Pd1 Pd2 73.44(15)
N2 Pd1 Pd2 104.78(13)
C2 Pd1 Pd2 86.83(16)
C1 Pd1 Pd2 70.11(14)
C8 Pd2 C4 83.3(2)
C8 Pd2 N3 96.72(18)
C4 Pd2 N3 176.76(18)
C8 Pd2 N4 166.26(18)
C4 Pd2 N4 101.10(18)
N3 Pd2 N4 78.11(16)
C8 Pd2 Pd1 75.19(15)
C4 Pd2 Pd1 71.19(14)
N3 Pd2 Pd1 105.67(11)
N4 Pd2 Pd1 93.80(12)
C8 Pd2 Pd3 70.44(14)
C4 Pd2 Pd3 70.55(14)
N3 Pd2 Pd3 112.54(11)
N4 Pd2 Pd3 123.29(11)
Pd1 Pd2 Pd3 130.606(18)
N6 Pd3 N5 79.78(17)
N6 Pd3 C5 105.28(19)
N5 Pd3 C5 170.87(19)
N6 Pd3 C6 134.90(19)
N5 Pd3 C6 132.8(2)
C5 Pd3 C6 38.7(2)
N6 Pd3 C7 173.18(19)
N5 Pd3 C7 106.56(19)
C5 Pd3 C7 68.1(2)
C6 Pd3 C7 38.6(2)
N6 Pd3 Pd2 109.26(12)
N5 Pd3 Pd2 115.40(12)
C5 Pd3 Pd2 70.53(14)
C6 Pd3 Pd2 85.83(15)
C7 Pd3 Pd2 70.64(15)
F4 P1 F6 91.0(5)
F4 P1 F3 179.3(3)
F6 P1 F3 88.8(4)
F4 P1 F1 89.5(4)
F6 P1 F1 179.4(4)
F3 P1 F1 90.6(4)
F4 P1 F5 91.7(3)
F6 P1 F5 91.4(2)
F3 P1 F5 89.0(3)
F1 P1 F5 88.9(2)
F4 P1 F2 89.1(3)
F6 P1 F2 88.3(2)
F3 P1 F2 90.3(2)
F1 P1 F2 91.4(3)
F5 P1 F2 179.2(3)
F8 P2 F7 90.5(2)
F8 P2 F12 90.6(2)
F7 P2 F12 178.9(3)
F8 P2 F11 90.5(2)
F7 P2 F11 90.5(2)
F12 P2 F11 89.4(2)
F8 P2 F9 90.0(2)
F7 P2 F9 89.4(2)
F12 P2 F9 90.7(2)
F11 P2 F9 179.5(2)
F8 P2 F10 179.4(2)
F7 P2 F10 89.7(2)
F12 P2 F10 89.2(2)
F11 P2 F10 90.1(2)
F9 P2 F10 89.4(2)
C9 N1 C20 118.0(5)
C9 N1 Pd1 128.4(4)
C20 N1 Pd1 112.7(3)
C18 N2 C19 118.8(5)
C18 N2 Pd1 128.9(4)
C19 N2 Pd1 112.0(4)
C21 N3 C32 117.9(5)
C21 N3 Pd2 129.0(4)
C32 N3 Pd2 112.5(3)
C30 N4 C31 117.7(5)
C30 N4 Pd2 129.4(4)
C31 N4 Pd2 111.9(3)
C33 N5 C44 118.4(5)
C33 N5 Pd3 129.6(4)
C44 N5 Pd3 111.5(3)
C42 N6 C43 117.9(5)
C42 N6 Pd3 128.9(4)
C43 N6 Pd3 113.0(3)
C2 C1 C8 122.8(5)
C2 C1 Pd1 68.7(3)
C8 C1 Pd1 105.8(3)
C2 C1 H1 118.6
C8 C1 H1 118.6
Pd1 C1 H1 95.5
C3 C2 C1 117.4(5)
C3 C2 Pd1 69.9(3)
C1 C2 Pd1 73.2(3)
C3 C2 H2 121.3
C1 C2 H2 121.3
Pd1 C2 H2 127.6
C2 C3 C4 121.2(5)
C2 C3 Pd1 71.3(3)
C4 C3 Pd1 102.7(3)
C2 C3 H3 119.4
C4 C3 H3 119.4
Pd1 C3 H3 95.9
C5 C4 C3 110.5(4)
C5 C4 Pd2 110.5(4)
C3 C4 Pd2 109.6(3)
C5 C4 H7 108.7
C3 C4 H7 108.7
Pd2 C4 H7 108.7
C6 C5 C4 123.2(5)
C6 C5 Pd3 70.5(3)
C4 C5 Pd3 106.0(3)
C6 C5 H4 118.4
C4 C5 H4 118.4
Pd3 C5 H4 93.6
C5 C6 C7 116.3(5)
C5 C6 Pd3 70.8(3)
C7 C6 Pd3 71.8(3)
C5 C6 H5 121.8
C7 C6 H5 121.8
Pd3 C6 H5 127.4
C6 C7 C8 121.9(5)
C6 C7 Pd3 69.6(3)
C8 C7 Pd3 103.7(3)
C6 C7 H6 119.0
C8 C7 H6 119.0
Pd3 C7 H6 96.6
C7 C8 C1 111.1(4)
C7 C8 Pd2 112.9(3)
C1 C8 Pd2 107.7(3)
C7 C8 H8 108.3
C1 C8 H8 108.3
Pd2 C8 H8 108.3
N1 C9 C10 122.2(5)
N1 C9 H9 118.9
C10 C9 H9 118.9
C11 C10 C9 119.4(5)
C11 C10 H10 120.3
C9 C10 H10 120.3
C10 C11 C12 120.0(5)
C10 C11 H11 120.0
C12 C11 H11 120.0
C20 C12 C11 117.1(5)
C20 C12 C13 119.6(5)
C11 C12 C13 123.2(5)
C14 C13 C12 120.4(6)
C14 C13 H12 119.8
C12 C13 H12 119.8
C13 C14 C15 121.5(6)
C13 C14 H13 119.2
C15 C14 H13 119.2
C19 C15 C16 117.7(6)
C19 C15 C14 118.8(6)
C16 C15 C14 123.5(6)
C17 C16 C15 118.6(5)
C17 C16 H14 120.7
C15 C16 H14 120.7
C18 C17 C16 119.9(6)
C18 C17 H15 120.1
C16 C17 H15 120.1
N2 C18 C17 122.9(6)
N2 C18 H16 118.5
C17 C18 H16 118.5
N2 C19 C15 122.1(5)
N2 C19 C20 118.0(5)
C15 C19 C20 119.9(5)
N1 C20 C12 123.2(5)
N1 C20 C19 117.0(5)
C12 C20 C19 119.7(5)
N3 C21 C22 123.1(5)
N3 C21 H17 118.4
C22 C21 H17 118.4
C23 C22 C21 119.8(5)
C23 C22 H18 120.1
C21 C22 H18 120.1
C22 C23 C24 118.5(5)
C22 C23 H19 120.7
C24 C23 H19 120.7
C23 C24 C32 118.3(5)
C23 C24 C25 122.5(5)
C32 C24 C25 119.2(5)
C26 C25 C24 120.5(5)
C26 C25 H20 119.8
C24 C25 H20 119.8
C25 C26 C27 121.7(5)
C25 C26 H21 119.1
C27 C26 H21 119.1
C28 C27 C31 117.2(5)
C28 C27 C26 123.6(5)
C31 C27 C26 119.2(5)
C29 C28 C27 119.4(5)
C29 C28 H22 120.3
C27 C28 H22 120.3
C28 C29 C30 120.0(5)
C28 C29 H23 120.0
C30 C29 H23 120.0
N4 C30 C29 122.7(5)
N4 C30 H24 118.7
C29 C30 H24 118.7
N4 C31 C27 123.0(5)
N4 C31 C32 117.7(5)
C27 C31 C32 119.2(5)
N3 C32 C24 122.3(5)
N3 C32 C31 117.5(5)
C24 C32 C31 120.1(5)
N5 C33 C34 122.7(5)
N5 C33 H25 118.7
C34 C33 H25 118.7
C35 C34 C33 119.9(5)
C35 C34 H26 120.1
C33 C34 H26 120.1
C34 C35 C36 119.1(6)
C34 C35 H27 120.4
C36 C35 H27 120.4
C35 C36 C44 117.9(5)
C35 C36 C37 123.4(5)
C44 C36 C37 118.7(5)
C38 C37 C36 121.2(5)
C38 C37 H28 119.4
C36 C37 H28 119.4
C37 C38 C39 121.3(5)
C37 C38 H29 119.3
C39 C38 H29 119.3
C40 C39 C43 116.8(5)
C40 C39 C38 124.4(5)
C43 C39 C38 118.8(5)
C41 C40 C39 120.1(5)
C41 C40 H30 119.9
C39 C40 H30 119.9
C40 C41 C42 118.9(5)
C40 C41 H31 120.6
C42 C41 H31 120.6
N6 C42 C41 123.3(5)
N6 C42 H32 118.3
C41 C42 H32 118.3
N6 C43 C39 123.0(5)
N6 C43 C44 117.2(5)
C39 C43 C44 119.8(5)
N5 C44 C36 122.0(5)
N5 C44 C43 117.9(5)
C36 C44 C43 120.1(5)
C46 C45 H45A 109.5
C46 C45 H45B 109.5
H45A C45 H45B 109.5
C46 C45 H45C 109.5
H45A C45 H45C 109.5
H45B C45 H45C 109.5
N7 C46 C45 179.5(7)
C48 C47 H47A 109.5
C48 C47 H47B 109.5
H47A C47 H47B 109.5
C48 C47 H47C 109.5
H47A C47 H47C 109.5
H47B C47 H47C 109.5
N8 C48 C47 178.7(8)

loop_
_geom_bond_atom_site_label_1
_geom_bond_atom_site_label_2
_geom_bond_distance
Pd1 N1 2.102(5)
Pd1 C3 2.120(5)
Pd1 N2 2.124(5)
Pd1 C2 2.139(5)
Pd1 C1 2.197(5)
Pd1 Pd2 2.7617(6)
Pd2 C8 2.042(5)
Pd2 C4 2.078(5)
Pd2 N3 2.149(4)
Pd2 N4 2.158(5)
Pd2 Pd3 2.8802(5)
Pd3 N6 2.101(4)
Pd3 N5 2.115(5)
Pd3 C5 2.143(5)
Pd3 C6 2.138(5)
Pd3 C7 2.167(5)
P1 F4 1.558(5)
P1 F6 1.566(5)
P1 F3 1.573(5)
P1 F1 1.579(5)
P1 F5 1.592(4)
P1 F2 1.593(4)
P2 F8 1.587(4)
P2 F7 1.596(4)
P2 F12 1.598(4)
P2 F11 1.601(4)
P2 F9 1.601(4)
P2 F10 1.608(4)
N1 C9 1.336(7)
N1 C20 1.367(7)
N2 C18 1.330(7)
N2 C19 1.355(8)
N3 C21 1.327(6)
N3 C32 1.369(7)
N4 C30 1.333(7)
N4 C31 1.375(7)
N5 C33 1.325(7)
N5 C44 1.381(7)
N6 C42 1.327(7)
N6 C43 1.365(7)
N7 C46 1.140(8)
N8 C48 1.156(9)
C1 C2 1.418(8)
C1 C8 1.510(7)
C1 H1 0.9500
C2 C3 1.415(7)
C2 H2 0.9500
C3 C4 1.527(7)
C3 H3 0.9500
C4 C5 1.505(7)
C4 H7 1.0000
C5 C6 1.418(8)
C5 H4 0.9500
C6 C7 1.422(8)
C6 H5 0.9500
C7 C8 1.511(7)
C7 H6 0.9500
C8 H8 1.0000
C9 C10 1.406(8)
C9 H9 0.9500
C10 C11 1.366(8)
C10 H10 0.9500
C11 C12 1.407(8)
C11 H11 0.9500
C12 C20 1.397(8)
C12 C13 1.436(8)
C13 C14 1.366(9)
C13 H12 0.9500
C14 C15 1.432(9)
C14 H13 0.9500
C15 C19 1.407(8)
C15 C16 1.417(9)
C16 C17 1.380(10)
C16 H14 0.9500
C17 C18 1.375(9)
C17 H15 0.9500
C18 H16 0.9500
C19 C20 1.446(7)
C21 C22 1.404(8)
C21 H17 0.9500
C22 C23 1.376(8)
C22 H18 0.9500
C23 C24 1.409(7)
C23 H19 0.9500
C24 C32 1.412(8)
C24 C25 1.449(8)
C25 C26 1.360(8)
C25 H20 0.9500
C26 C27 1.430(8)
C26 H21 0.9500
C27 C28 1.412(7)
C27 C31 1.427(7)
C28 C29 1.369(8)
C28 H22 0.9500
C29 C30 1.419(8)
C29 H23 0.9500
C30 H24 0.9500
C31 C32 1.440(7)
C33 C34 1.402(9)
C33 H25 0.9500
C34 C35 1.378(9)
C34 H26 0.9500
C35 C36 1.408(8)
C35 H27 0.9500
C36 C44 1.413(8)
C36 C37 1.435(8)
C37 C38 1.354(8)
C37 H28 0.9500
C38 C39 1.432(8)
C38 H29 0.9500
C39 C40 1.397(8)
C39 C43 1.412(8)
C40 C41 1.383(9)
C40 H30 0.9500
C41 C42 1.389(8)
C41 H31 0.9500
C42 H32 0.9500
C43 C44 1.433(7)
C45 C46 1.457(9)
C45 H45A 0.9800
C45 H45B 0.9800
C45 H45C 0.9800
C47 C48 1.445(10)
C47 H47A 0.9800
C47 H47B 0.9800
C47 H47C 0.9800

loop_
_geom_torsion_atom_site_label_1
_geom_torsion_atom_site_label_2
_geom_torsion_atom_site_label_3
_geom_torsion_atom_site_label_4
_geom_torsion
N1 Pd1 Pd2 C8 -102.34(19)
C3 Pd1 Pd2 C8 78.2(2)
N2 Pd1 Pd2 C8 177.2(2)
C2 Pd1 Pd2 C8 41.1(2)
C1 Pd1 Pd2 C8 6.0(2)
N1 Pd1 Pd2 C4 169.76(19)
C3 Pd1 Pd2 C4 -9.7(2)
N2 Pd1 Pd2 C4 89.3(2)
C2 Pd1 Pd2 C4 -46.8(2)
C1 Pd1 Pd2 C4 -81.9(2)
N1 Pd1 Pd2 N3 -9.39(17)
C3 Pd1 Pd2 N3 171.17(19)
N2 Pd1 Pd2 N3 -89.87(18)
C2 Pd1 Pd2 N3 134.09(18)
C1 Pd1 Pd2 N3 98.95(19)
N1 Pd1 Pd2 N4 69.32(17)
C3 Pd1 Pd2 N4 -110.13(19)
N2 Pd1 Pd2 N4 -11.17(18)
C2 Pd1 Pd2 N4 -147.20(18)
C1 Pd1 Pd2 N4 177.65(19)
N1 Pd1 Pd2 Pd3 -149.29(12)
C3 Pd1 Pd2 Pd3 31.26(16)
N2 Pd1 Pd2 Pd3 130.22(14)
C2 Pd1 Pd2 Pd3 -5.81(14)
C1 Pd1 Pd2 Pd3 -40.96(16)
C8 Pd2 Pd3 N6 178.9(2)
C4 Pd2 Pd3 N6 -91.4(2)
N3 Pd2 Pd3 N6 89.68(18)
N4 Pd2 Pd3 N6 -0.6(2)
Pd1 Pd2 Pd3 N6 -132.49(14)
C8 Pd2 Pd3 N5 91.4(2)
C4 Pd2 Pd3 N5 -178.93(19)
N3 Pd2 Pd3 N5 2.10(18)
N4 Pd2 Pd3 N5 -88.2(2)
Pd1 Pd2 Pd3 N5 139.93(14)
C8 Pd2 Pd3 C5 -81.1(2)
C4 Pd2 Pd3 C5 8.6(2)
N3 Pd2 Pd3 C5 -170.39(19)
N4 Pd2 Pd3 C5 99.3(2)
Pd1 Pd2 Pd3 C5 -32.56(15)
C8 Pd2 Pd3 C6 -44.7(2)
C4 Pd2 Pd3 C6 45.0(2)
N3 Pd2 Pd3 C6 -133.92(19)
N4 Pd2 Pd3 C6 135.8(2)
Pd1 Pd2 Pd3 C6 3.91(15)
C8 Pd2 Pd3 C7 -8.3(2)
C4 Pd2 Pd3 C7 81.4(2)
N3 Pd2 Pd3 C7 -97.5(2)
N4 Pd2 Pd3 C7 172.1(2)
Pd1 Pd2 Pd3 C7 40.28(16)
C3 Pd1 N1 C9 75.0(11)
N2 Pd1 N1 C9 176.5(5)
C2 Pd1 N1 C9 -19.1(6)
C1 Pd1 N1 C9 1.7(5)
Pd2 Pd1 N1 C9 72.4(5)
C3 Pd1 N1 C20 -94.0(10)
N2 Pd1 N1 C20 7.5(4)
C2 Pd1 N1 C20 171.8(4)
C1 Pd1 N1 C20 -167.4(4)
Pd2 Pd1 N1 C20 -96.7(3)
N1 Pd1 N2 C18 178.9(5)
C3 Pd1 N2 C18 -12.7(5)
C2 Pd1 N2 C18 12.0(6)
Pd2 Pd1 N2 C18 -88.6(5)
C3 Pd1 N2 C19 161.1(4)
C2 Pd1 N2 C19 -174.2(4)
Pd2 Pd1 N2 C19 85.2(4)
C8 Pd2 N3 C21 -16.8(5)
N4 Pd2 N3 C21 176.1(5)
Pd1 Pd2 N3 C21 -93.3(4)
Pd3 Pd2 N3 C21 54.8(4)
C8 Pd2 N3 C32 154.7(3)
Pd1 Pd2 N3 C32 78.2(3)
Pd3 Pd2 N3 C32 -133.7(3)
C8 Pd2 N4 C30 111.4(8)
C4 Pd2 N4 C30 3.6(5)
N3 Pd2 N4 C30 -179.6(5)
Pd1 Pd2 N4 C30 75.2(4)
Pd3 Pd2 N4 C30 -70.3(5)
C8 Pd2 N4 C31 -56.8(9)
C4 Pd2 N4 C31 -164.6(4)
N3 Pd2 N4 C31 12.2(3)
Pd1 Pd2 N4 C31 -93.0(3)
Pd3 Pd2 N4 C31 121.5(3)
N6 Pd3 N5 C33 178.3(5)
C6 Pd3 N5 C33 34.2(6)
C7 Pd3 N5 C33 0.9(5)
Pd2 Pd3 N5 C33 -75.1(5)
N6 Pd3 N5 C44 6.9(4)
C6 Pd3 N5 C44 -137.2(4)
C7 Pd3 N5 C44 -170.5(4)
Pd2 Pd3 N5 C44 113.5(3)
N5 Pd3 N6 C42 179.6(5)
C5 Pd3 N6 C42 -8.2(5)
C6 Pd3 N6 C42 -37.7(6)
Pd2 Pd3 N6 C42 66.1(5)
N5 Pd3 N6 C43 -6.6(4)
C5 Pd3 N6 C43 165.6(4)
C6 Pd3 N6 C43 136.0(4)
Pd2 Pd3 N6 C43 -120.1(3)
N1 Pd1 C1 C2 -160.0(3)
C3 Pd1 C1 C2 31.9(3)
Pd2 Pd1 C1 C2 111.4(3)
N1 Pd1 C1 C8 80.4(4)
C3 Pd1 C1 C8 -87.7(4)
C2 Pd1 C1 C8 -119.6(5)
Pd2 Pd1 C1 C8 -8.2(3)
C8 C1 C2 C3 39.7(7)
Pd1 C1 C2 C3 -55.8(4)
C8 C1 C2 Pd1 95.5(5)
N1 Pd1 C2 C3 161.5(3)
N2 Pd1 C2 C3 -40.6(4)
C1 Pd1 C2 C3 128.5(5)
Pd2 Pd1 C2 C3 67.3(3)
N1 Pd1 C2 C1 33.0(5)
C3 Pd1 C2 C1 -128.5(5)
N2 Pd1 C2 C1 -169.1(3)
Pd2 Pd1 C2 C1 -61.2(3)
C1 C2 C3 C4 -36.3(7)
Pd1 C2 C3 C4 -93.8(5)
C1 C2 C3 Pd1 57.5(4)
N1 Pd1 C3 C2 -108.9(9)
N2 Pd1 C3 C2 152.0(3)
C1 Pd1 C3 C2 -31.4(3)
Pd2 Pd1 C3 C2 -106.1(3)
N1 Pd1 C3 C4 10.1(11)
N2 Pd1 C3 C4 -89.1(3)
C2 Pd1 C3 C4 119.0(5)
C1 Pd1 C3 C4 87.6(4)
Pd2 Pd1 C3 C4 12.8(3)
C2 C3 C4 C5 -63.8(6)
Pd1 C3 C4 C5 -139.5(3)
C2 C3 C4 Pd2 58.2(6)
Pd1 C3 C4 Pd2 -17.5(4)
C8 Pd2 C4 C5 59.2(4)
N4 Pd2 C4 C5 -133.9(3)
Pd1 Pd2 C4 C5 135.8(3)
Pd3 Pd2 C4 C5 -12.3(3)
C8 Pd2 C4 C3 -62.8(4)
N4 Pd2 C4 C3 104.0(3)
Pd1 Pd2 C4 C3 13.8(3)
Pd3 Pd2 C4 C3 -134.4(4)
C3 C4 C5 C6 61.1(7)
Pd2 C4 C5 C6 -60.4(6)
C3 C4 C5 Pd3 137.9(4)
Pd2 C4 C5 Pd3 16.4(4)
N6 Pd3 C5 C6 -146.0(3)
C7 Pd3 C5 C6 32.2(3)
Pd2 Pd3 C5 C6 108.5(3)
N6 Pd3 C5 C4 93.8(3)
C6 Pd3 C5 C4 -120.2(5)
C7 Pd3 C5 C4 -88.0(3)
Pd2 Pd3 C5 C4 -11.7(3)
C4 C5 C6 C7 39.4(8)
Pd3 C5 C6 C7 -57.3(4)
C4 C5 C6 Pd3 96.7(5)
N6 Pd3 C6 C5 49.5(4)
N5 Pd3 C6 C5 175.1(3)
C7 Pd3 C6 C5 -127.5(5)
Pd2 Pd3 C6 C5 -63.7(3)
N6 Pd3 C6 C7 177.0(3)
N5 Pd3 C6 C7 -57.4(4)
C5 Pd3 C6 C7 127.5(5)
Pd2 Pd3 C6 C7 63.8(3)
C5 C6 C7 C8 -37.0(7)
Pd3 C6 C7 C8 -93.8(5)
C5 C6 C7 Pd3 56.8(4)
N5 Pd3 C7 C6 139.8(3)
C5 Pd3 C7 C6 -32.3(3)
Pd2 Pd3 C7 C6 -108.5(3)
N5 Pd3 C7 C8 -100.8(3)
C5 Pd3 C7 C8 87.0(4)
C6 Pd3 C7 C8 119.4(5)
Pd2 Pd3 C7 C8 10.9(3)
C6 C7 C8 C1 -62.7(6)
Pd3 C7 C8 C1 -137.0(4)
C6 C7 C8 Pd2 58.4(6)
Pd3 C7 C8 Pd2 -15.8(4)
C2 C1 C8 C7 60.6(6)
Pd1 C1 C8 C7 135.1(4)
C2 C1 C8 Pd2 -63.6(5)
Pd1 C1 C8 Pd2 10.9(4)
C4 Pd2 C8 C7 -59.5(4)
N3 Pd2 C8 C7 123.8(4)
N4 Pd2 C8 C7 -169.3(6)
Pd1 Pd2 C8 C7 -131.7(4)
Pd3 Pd2 C8 C7 12.2(3)
C4 Pd2 C8 C1 63.6(4)
N3 Pd2 C8 C1 -113.1(3)
N4 Pd2 C8 C1 -46.2(9)
Pd1 Pd2 C8 C1 -8.6(3)
Pd3 Pd2 C8 C1 135.3(4)
C20 N1 C9 C10 0.4(8)
Pd1 N1 C9 C10 -168.2(4)
N1 C9 C10 C11 -1.3(9)
C9 C10 C11 C12 1.1(9)
C10 C11 C12 C20 -0.1(8)
C10 C11 C12 C13 177.9(5)
C20 C12 C13 C14 0.5(9)
C11 C12 C13 C14 -177.4(6)
C12 C13 C14 C15 0.4(9)
C13 C14 C15 C19 -0.4(9)
C13 C14 C15 C16 178.6(6)
C19 C15 C16 C17 -1.3(8)
C14 C15 C16 C17 179.6(6)
C15 C16 C17 C18 2.2(9)
C19 N2 C18 C17 -0.9(9)
Pd1 N2 C18 C17 172.5(4)
C16 C17 C18 N2 -1.2(9)
C18 N2 C19 C15 1.9(8)
Pd1 N2 C19 C15 -172.6(4)
C18 N2 C19 C20 -179.3(5)
Pd1 N2 C19 C20 6.2(6)
C16 C15 C19 N2 -0.7(8)
C14 C15 C19 N2 178.4(5)
C16 C15 C19 C20 -179.5(5)
C14 C15 C19 C20 -0.4(8)
C9 N1 C20 C12 0.7(8)
Pd1 N1 C20 C12 171.0(4)
C9 N1 C20 C19 -176.9(5)
Pd1 N1 C20 C19 -6.6(6)
C11 C12 C20 N1 -0.9(8)
C13 C12 C20 N1 -178.9(5)
C11 C12 C20 C19 176.7(5)
C13 C12 C20 C19 -1.4(8)
N2 C19 C20 N1 0.2(8)
C15 C19 C20 N1 179.0(5)
N2 C19 C20 C12 -177.5(5)
C15 C19 C20 C12 1.3(8)
C32 N3 C21 C22 -2.2(8)
Pd2 N3 C21 C22 168.9(4)
N3 C21 C22 C23 -0.2(8)
C21 C22 C23 C24 2.1(8)
C22 C23 C24 C32 -1.5(8)
C22 C23 C24 C25 177.6(5)
C23 C24 C25 C26 -178.4(5)
C32 C24 C25 C26 0.7(8)
C24 C25 C26 C27 -0.6(8)
C25 C26 C27 C28 179.4(5)
C25 C26 C27 C31 0.6(8)
C31 C27 C28 C29 0.1(8)
C26 C27 C28 C29 -178.8(5)
C27 C28 C29 C30 -0.9(8)
C31 N4 C30 C29 -0.3(7)
Pd2 N4 C30 C29 -167.9(4)
C28 C29 C30 N4 1.0(8)
C30 N4 C31 C27 -0.6(7)
Pd2 N4 C31 C27 169.1(4)
C30 N4 C31 C32 179.7(5)
Pd2 N4 C31 C32 -10.6(6)
C28 C27 C31 N4 0.7(8)
C26 C27 C31 N4 179.6(5)
C28 C27 C31 C32 -179.6(5)
C26 C27 C31 C32 -0.7(8)
C21 N3 C32 C24 2.8(7)
Pd2 N3 C32 C24 -169.8(4)
C21 N3 C32 C31 -176.5(5)
Pd2 N3 C32 C31 10.9(6)
C23 C24 C32 N3 -1.0(8)
C25 C24 C32 N3 179.9(5)
C23 C24 C32 C31 178.3(5)
C25 C24 C32 C31 -0.8(7)
N4 C31 C32 N3 -0.2(7)
C27 C31 C32 N3 -179.9(4)
N4 C31 C32 C24 -179.5(5)
C27 C31 C32 C24 0.8(7)
C44 N5 C33 C34 -0.2(9)
Pd3 N5 C33 C34 -171.0(4)
N5 C33 C34 C35 -0.5(9)
C33 C34 C35 C36 0.5(9)
C34 C35 C36 C44 0.2(8)
C34 C35 C36 C37 178.5(5)
C35 C36 C37 C38 -179.4(5)
C44 C36 C37 C38 -1.2(8)
C36 C37 C38 C39 0.5(9)
C37 C38 C39 C40 179.8(6)
C37 C38 C39 C43 0.9(8)
C43 C39 C40 C41 0.0(8)
C38 C39 C40 C41 -179.0(6)
C39 C40 C41 C42 1.6(9)
C43 N6 C42 C41 1.6(8)
Pd3 N6 C42 C41 175.1(4)
C40 C41 C42 N6 -2.4(9)
C42 N6 C43 C39 0.1(8)
Pd3 N6 C43 C39 -174.4(4)
C42 N6 C43 C44 179.7(5)
Pd3 N6 C43 C44 5.2(6)
C40 C39 C43 N6 -0.9(8)
C38 C39 C43 N6 178.2(5)
C40 C39 C43 C44 179.5(5)
C38 C39 C43 C44 -1.4(8)
C33 N5 C44 C36 0.9(8)
Pd3 N5 C44 C36 173.3(4)
C33 N5 C44 C43 -178.9(5)
Pd3 N5 C44 C43 -6.5(6)
C35 C36 C44 N5 -0.9(8)
C37 C36 C44 N5 -179.2(5)
C35 C36 C44 C43 178.9(5)
C37 C36 C44 C43 0.6(8)
N6 C43 C44 N5 0.9(7)
C39 C43 C44 N5 -179.4(5)
N6 C43 C44 C36 -178.9(5)
C39 C43 C44 C36 0.7(8)
